data_4308977
loop_
_publ_author_name
'Oliver Seiler'
'Christian Burschka'
'Markus Fischer'
'Martin Penka'
'Reinhold Tacke'

_publ_contact_author_address
;
Institut f\"ur Anorganische Chemie
Universit\"at W\"urzburg
Am Hubland
97074 W\"urzburg
Bundesrepublik Deutschland
;
_publ_contact_author_email r.tacke@mail.uni-wuerzburg.de
_publ_contact_author_fax '049 931 888-4609'
_publ_contact_author_name 'Professor Dr. Reinhold Tacke'
_publ_contact_author_phone '049 931 888-5250'
_publ_section_title
;
Synthesis and Structural Characterization of Novel Neutral Hexacoordinate
Silicon(IV) Complexes with SiO2N4 Skeletons Containing Cyanato-N or
Thiocyanato-N Ligands
;
_journal_name_full 'Inorganic Chemistry'
_journal_page_first 2337
_journal_page_last 2346
_journal_paper_doi 10.1021/ic0485211
_journal_volume 44
_journal_year 2005
_chemical_formula_moiety 'C26 H28 N4 O4 Si'
_chemical_formula_sum 'C26 H28 N4 O4 Si'
_chemical_formula_weight 488.61
_chemical_name_common
;(OC-6-12)-Bis(4-benzylimino)pent-2-en-2-olato(1-)-
N,O)di(cyanato-N)silicon(IV)
;
_chemical_name_systematic
;
(OC-6-12)-Bis[4-benzylimino)pent-2-en-2-olato(1-)-N,O]di(cyanato-N)silicon(IV)
;
_space_group_IT_number 14
_symmetry_cell_setting monoclinic
_symmetry_space_group_name_Hall '-P 2ybc'
_symmetry_space_group_name_H-M 'P 1 21/c 1'
_atom_sites_solution_hydrogens geom
_atom_sites_solution_primary direct
_atom_sites_solution_secondary difmap
_audit_creation_method SHELXL-97
_cell_angle_alpha 90.00
_cell_angle_beta 116.242(17)
_cell_angle_gamma 90.00
_cell_formula_units_Z 4
_cell_length_a 17.273(3)
_cell_length_b 9.9050(11)
_cell_length_c 15.552(2)
_cell_measurement_reflns_used 5000
_cell_measurement_temperature 173(2)
_cell_measurement_theta_max 27.0
_cell_measurement_theta_min 2.4
_cell_volume 2386.5(7)
_computing_cell_refinement 'Stoe-IPDS cell'
_computing_data_collection 'Stoe-IPDS expose'
_computing_data_reduction 'Stoe-IPDS integrate'
_computing_molecular_graphics ORTEP-POVRAY
_computing_publication_material Bruker-Shextl
_computing_structure_refinement 'SHELXL-97 (Sheldrick, 1997), Version 6.10 '
_computing_structure_solution 'SHELXS-97 (Sheldrick, 1997)'
_diffrn_ambient_temperature 173(2)
_diffrn_measured_fraction_theta_full 0.932
_diffrn_measured_fraction_theta_max 0.932
_diffrn_measurement_device_type Stoe-IPDS
_diffrn_measurement_method Phi-Scans
_diffrn_radiation_monochromator graphite
_diffrn_radiation_source 'fine-focus sealed tube'
_diffrn_radiation_type MoK\a
_diffrn_radiation_wavelength 0.71073
_diffrn_reflns_av_R_equivalents 0.0450
_diffrn_reflns_av_sigmaI/netI 0.0248
_diffrn_reflns_limit_h_max 21
_diffrn_reflns_limit_h_min -21
_diffrn_reflns_limit_k_max 12
_diffrn_reflns_limit_k_min -12
_diffrn_reflns_limit_l_max 19
_diffrn_reflns_limit_l_min -19
_diffrn_reflns_number 32224
_diffrn_reflns_theta_full 26.46
_diffrn_reflns_theta_max 26.46
_diffrn_reflns_theta_min 2.44
_exptl_absorpt_coefficient_mu 0.140
_exptl_absorpt_correction_type none
_exptl_crystal_colour colorless
_exptl_crystal_density_diffrn 1.360
_exptl_crystal_density_method 'not measured'
_exptl_crystal_description prism
_exptl_crystal_F_000 1032
_exptl_crystal_size_max 0.5
_exptl_crystal_size_mid 0.4
_exptl_crystal_size_min 0.4
_refine_diff_density_max 0.211
_refine_diff_density_min -0.271
_refine_diff_density_rms 0.040
_refine_ls_extinction_method none
_refine_ls_goodness_of_fit_ref 1.050
_refine_ls_hydrogen_treatment mixed
_refine_ls_matrix_type full
_refine_ls_number_parameters 320
_refine_ls_number_reflns 4867
_refine_ls_number_restraints 0
_refine_ls_restrained_S_all 1.050
_refine_ls_R_factor_all 0.0469
_refine_ls_R_factor_gt 0.0344
_refine_ls_shift/su_max 0.001
_refine_ls_shift/su_mean 0.000
_refine_ls_structure_factor_coef Fsqd
_refine_ls_weighting_details 'calc w=1/[\s^2^(Fo^2^)+(0.0525P)^2^+0.3600P] where P=(Fo^2^+2Fc^2^)/3'
_refine_ls_weighting_scheme calc
_refine_ls_wR_factor_gt 0.0897
_refine_ls_wR_factor_ref 0.0947
_reflns_number_gt 3731
_reflns_number_total 4867
_reflns_threshold_expression >2sigma(I)
_cod_data_source_file ic0485211si20041027_112104_2.cif
_cod_data_source_block 3
_cod_original_cell_volume 2386.5(6)
_cod_database_code 4308977

loop_
_symmetry_equiv_pos_as_xyz
'x, y, z'
'-x, y+1/2, -z+1/2'
'-x, -y, -z'
'x, -y-1/2, z-1/2'

loop_
_atom_site_label
_atom_site_type_symbol
_atom_site_fract_x
_atom_site_fract_y
_atom_site_fract_z
_atom_site_U_iso_or_equiv
_atom_site_adp_type
_atom_site_occupancy
_atom_site_calc_flag
_atom_site_refinement_flags
_atom_site_disorder_assembly
_atom_site_disorder_group
Si Si 0.24618(2) 0.59998(4) 0.51072(3) 0.02629(11) Uani 1 d . . .
O3 O 0.15446(6) 0.67964(10) 0.50536(7) 0.0293(2) Uani 1 d . . .
O4 O 0.33872(6) 0.52236(10) 0.51638(7) 0.0305(2) Uani 1 d . . .
N3 N 0.31048(7) 0.65158(12) 0.64205(8) 0.0278(3) Uani 1 d . . .
N4 N 0.18120(7) 0.54713(12) 0.37945(8) 0.0287(3) Uani 1 d . . .
O1 O 0.14425(8) 0.23701(13) 0.53886(9) 0.0541(3) Uani 1 d . . .
N1 N 0.21334(7) 0.44551(13) 0.55023(9) 0.0304(3) Uani 1 d . . .
N2 N 0.27870(8) 0.75520(13) 0.47093(9) 0.0322(3) Uani 1 d . . .
O2 O 0.35621(9) 0.92889(14) 0.44116(10) 0.0598(4) Uani 1 d . . .
C1 C 0.17857(9) 0.34216(15) 0.54275(10) 0.0321(3) Uani 1 d . . .
C2 C 0.31802(9) 0.84027(16) 0.45728(10) 0.0338(3) Uani 1 d . . .
C3 C 0.06932(10) 0.86932(18) 0.49815(12) 0.0407(4) Uani 1 d . . .
H3A H 0.0519 0.8794 0.4294 0.061 Uiso 1 calc R . .
H3B H 0.0749 0.9587 0.5273 0.061 Uiso 1 calc R . .
H3C H 0.0256 0.8169 0.5077 0.061 Uiso 1 calc R . .
C4 C 0.15357(9) 0.79802(15) 0.54375(10) 0.0305(3) Uani 1 d . . .
C5 C 0.22246(9) 0.84588(15) 0.62133(11) 0.0328(3) Uani 1 d . . .
H5 H 0.2220 0.9372 0.6398 0.039 Uiso 1 calc R . .
C6 C 0.29575(9) 0.76437(15) 0.67633(10) 0.0307(3) Uani 1 d . . .
C7 C 0.35205(10) 0.81289(17) 0.77587(11) 0.0385(3) Uani 1 d . . .
H7A H 0.3722 0.7354 0.8194 0.058 Uiso 1 calc R . .
H7B H 0.3190 0.8737 0.7968 0.058 Uiso 1 calc R . .
H7C H 0.4018 0.8613 0.7765 0.058 Uiso 1 calc R . .
C8 C 0.37723(9) 0.55925(15) 0.70919(10) 0.0317(3) Uani 1 d . . .
H8A H 0.3683 0.4688 0.6792 0.038 Uiso 1 calc R . .
H8B H 0.3687 0.5506 0.7678 0.038 Uiso 1 calc R . .
C9 C 0.46925(9) 0.60173(15) 0.73808(10) 0.0310(3) Uani 1 d . . .
C10 C 0.49234(9) 0.68266(16) 0.68052(11) 0.0370(3) Uani 1 d . . .
H10 H 0.4492 0.7146 0.6210 0.044 Uiso 1 calc R . .
C11 C 0.57803(10) 0.71729(17) 0.70940(12) 0.0405(4) Uani 1 d . . .
H11 H 0.5933 0.7734 0.6698 0.049 Uiso 1 calc R . .
C12 C 0.64109(10) 0.67073(18) 0.79521(12) 0.0437(4) Uani 1 d . . .
H12 H 0.6999 0.6937 0.8145 0.052 Uiso 1 calc R . .
C13 C 0.61855(10) 0.59080(18) 0.85289(12) 0.0441(4) Uani 1 d . . .
H13 H 0.6619 0.5587 0.9122 0.053 Uiso 1 calc R . .
C14 C 0.53347(10) 0.55700(16) 0.82506(11) 0.0372(3) Uani 1 d . . .
H14 H 0.5185 0.5025 0.8658 0.045 Uiso 1 calc R . .
C15 C 0.42732(10) 0.33918(17) 0.52221(12) 0.0405(4) Uani 1 d . . .
H15A H 0.4686 0.3908 0.5078 0.061 Uiso 1 calc R . .
H15B H 0.4225 0.2473 0.4969 0.061 Uiso 1 calc R . .
H15C H 0.4475 0.3354 0.5918 0.061 Uiso 1 calc R . .
C16 C 0.34134(9) 0.40603(15) 0.47681(11) 0.0309(3) Uani 1 d . . .
C17 C 0.27271(9) 0.35714(16) 0.39919(11) 0.0335(3) Uani 1 d . . .
H17 H 0.2749 0.2668 0.3798 0.040 Uiso 1 calc R . .
C18 C 0.19755(9) 0.43501(15) 0.34543(10) 0.0307(3) Uani 1 d . . .
C19 C 0.13962(10) 0.38552(17) 0.24657(11) 0.0370(3) Uani 1 d . . .
H19A H 0.0838 0.3588 0.2436 0.055 Uiso 1 calc R . .
H19B H 0.1663 0.3076 0.2314 0.055 Uiso 1 calc R . .
H19C H 0.1308 0.4578 0.2001 0.055 Uiso 1 calc R . .
C20 C 0.11023(9) 0.63433(16) 0.31302(10) 0.0318(3) Uani 1 d . . .
H20A H 0.1166 0.6452 0.2532 0.038 Uiso 1 calc R . .
H20B H 0.1165 0.7248 0.3424 0.038 Uiso 1 calc R . .
C21 C 0.02022(9) 0.58278(15) 0.28742(10) 0.0307(3) Uani 1 d . . .
C22 C -0.04426(10) 0.60268(16) 0.19508(11) 0.0364(3) Uani 1 d . . .
H22 H -0.0309 0.6462 0.1489 0.044 Uiso 1 calc R . .
C23 C -0.12806(10) 0.55960(18) 0.16959(12) 0.0439(4) Uani 1 d . . .
H23 H -0.1717 0.5734 0.1061 0.053 Uiso 1 calc R . .
C24 C -0.14798(10) 0.49692(18) 0.23623(13) 0.0439(4) Uani 1 d . . .
H24 H -0.2054 0.4679 0.2189 0.053 Uiso 1 calc R . .
C25 C -0.08459(10) 0.47625(17) 0.32807(13) 0.0415(4) Uani 1 d . . .
H25 H -0.0982 0.4327 0.3741 0.050 Uiso 1 calc R . .
C26 C -0.00095(10) 0.51893(17) 0.35338(11) 0.0375(3) Uani 1 d . . .
H26 H 0.0425 0.5042 0.4168 0.045 Uiso 1 calc R . .

loop_
_atom_site_aniso_label
_atom_site_aniso_U_11
_atom_site_aniso_U_22
_atom_site_aniso_U_33
_atom_site_aniso_U_23
_atom_site_aniso_U_13
_atom_site_aniso_U_12
Si 0.02163(18) 0.0294(2) 0.02643(19) 0.00137(15) 0.00937(15) 0.00000(14)
O3 0.0238(5) 0.0317(5) 0.0305(5) 0.0012(4) 0.0102(4) 0.0005(4)
O4 0.0242(5) 0.0333(5) 0.0329(5) -0.0013(4) 0.0115(4) -0.0006(4)
N3 0.0222(5) 0.0303(6) 0.0295(6) 0.0024(5) 0.0100(5) 0.0008(4)
N4 0.0231(5) 0.0338(6) 0.0287(6) 0.0024(5) 0.0109(5) -0.0009(5)
O1 0.0529(7) 0.0462(7) 0.0546(8) 0.0031(6) 0.0160(6) -0.0204(6)
N1 0.0258(6) 0.0340(7) 0.0304(6) 0.0007(5) 0.0115(5) -0.0008(5)
N2 0.0279(6) 0.0360(7) 0.0322(6) 0.0022(5) 0.0130(5) -0.0012(5)
O2 0.0664(8) 0.0620(9) 0.0541(8) -0.0024(7) 0.0296(7) -0.0329(7)
C1 0.0274(7) 0.0377(9) 0.0283(7) 0.0025(6) 0.0097(6) -0.0017(6)
C2 0.0319(7) 0.0398(9) 0.0284(7) -0.0024(6) 0.0121(6) -0.0051(7)
C3 0.0296(8) 0.0431(9) 0.0470(9) 0.0031(7) 0.0149(7) 0.0088(6)
C4 0.0277(7) 0.0325(7) 0.0349(7) 0.0042(6) 0.0172(6) 0.0034(6)
C5 0.0297(7) 0.0311(8) 0.0392(8) -0.0014(6) 0.0168(6) 0.0020(6)
C6 0.0273(7) 0.0340(8) 0.0323(7) 0.0004(6) 0.0146(6) -0.0021(6)
C7 0.0377(8) 0.0422(9) 0.0330(8) -0.0029(7) 0.0134(6) -0.0006(7)
C8 0.0285(7) 0.0322(8) 0.0291(7) 0.0040(6) 0.0080(6) 0.0021(6)
C9 0.0275(7) 0.0304(7) 0.0312(7) -0.0043(6) 0.0095(6) 0.0033(6)
C10 0.0285(7) 0.0413(9) 0.0369(8) -0.0002(7) 0.0104(6) -0.0004(6)
C11 0.0339(8) 0.0428(9) 0.0463(9) -0.0088(7) 0.0190(7) -0.0047(7)
C12 0.0237(7) 0.0495(10) 0.0511(10) -0.0172(8) 0.0104(7) -0.0012(7)
C13 0.0301(8) 0.0494(10) 0.0393(8) -0.0062(8) 0.0029(7) 0.0074(7)
C14 0.0343(8) 0.0367(8) 0.0333(8) -0.0017(6) 0.0083(6) 0.0050(6)
C15 0.0314(8) 0.0426(9) 0.0470(9) 0.0036(7) 0.0168(7) 0.0069(6)
C16 0.0292(7) 0.0323(8) 0.0352(7) 0.0027(6) 0.0180(6) 0.0012(6)
C17 0.0307(7) 0.0344(8) 0.0379(8) -0.0028(6) 0.0174(6) -0.0001(6)
C18 0.0276(7) 0.0366(8) 0.0308(7) 0.0001(6) 0.0154(6) -0.0041(6)
C19 0.0361(8) 0.0431(9) 0.0318(7) -0.0031(7) 0.0151(6) -0.0040(7)
C20 0.0283(7) 0.0373(8) 0.0263(7) 0.0049(6) 0.0090(6) -0.0012(6)
C21 0.0269(7) 0.0319(7) 0.0306(7) -0.0026(6) 0.0102(6) 0.0021(6)
C22 0.0325(7) 0.0404(9) 0.0316(7) -0.0018(6) 0.0100(6) 0.0050(6)
C23 0.0287(7) 0.0508(10) 0.0393(8) -0.0090(8) 0.0033(7) 0.0049(7)
C24 0.0264(7) 0.0468(10) 0.0551(10) -0.0140(8) 0.0148(7) -0.0047(7)
C25 0.0361(8) 0.0424(9) 0.0481(9) -0.0041(8) 0.0207(7) -0.0049(7)
C26 0.0302(7) 0.0441(9) 0.0350(8) 0.0011(7) 0.0116(6) -0.0027(6)

loop_
_atom_type_symbol
_atom_type_description
_atom_type_scat_dispersion_real
_atom_type_scat_dispersion_imag
_atom_type_scat_source
C C 0.0033 0.0016 'International Tables Vol C Tables 4.2.6.8 and 6.1.1.4'
H H 0.0000 0.0000 'International Tables Vol C Tables 4.2.6.8 and 6.1.1.4'
N N 0.0061 0.0033 'International Tables Vol C Tables 4.2.6.8 and 6.1.1.4'
O O 0.0106 0.0060 'International Tables Vol C Tables 4.2.6.8 and 6.1.1.4'
Si Si 0.0817 0.0704 'International Tables Vol C Tables 4.2.6.8 and 6.1.1.4'

loop_
_geom_angle_atom_site_label_1
_geom_angle_atom_site_label_2
_geom_angle_atom_site_label_3
_geom_angle
_geom_angle_site_symmetry_1
_geom_angle_site_symmetry_3
_geom_angle_publ_flag
O3 Si O4 179.21(5) . . y
O3 Si N1 89.11(5) . . y
O4 Si N1 91.59(5) . . y
O3 Si N2 90.68(5) . . y
O4 Si N2 88.62(5) . . y
N1 Si N2 179.78(6) . . y
O3 Si N3 90.95(5) . . y
O4 Si N3 88.70(5) . . y
N1 Si N3 89.12(5) . . y
N2 Si N3 90.94(5) . . y
O3 Si N4 88.90(5) . . y
O4 Si N4 91.45(5) . . y
N1 Si N4 90.39(5) . . y
N2 Si N4 89.55(5) . . y
N3 Si N4 179.49(5) . . y
C4 O3 Si 125.07(9) . . ?
C16 O4 Si 125.70(9) . . ?
C6 N3 C8 118.07(12) . . ?
C6 N3 Si 122.45(10) . . ?
C8 N3 Si 119.43(9) . . ?
C18 N4 C20 118.09(12) . . ?
C18 N4 Si 122.07(10) . . ?
C20 N4 Si 119.84(10) . . ?
C1 N1 Si 157.33(12) . . ?
C2 N2 Si 164.13(12) . . ?
N1 C1 O1 177.47(16) . . ?
N2 C2 O2 178.10(18) . . ?
C4 C3 H3A 109.5 . . ?
C4 C3 H3B 109.5 . . ?
H3A C3 H3B 109.5 . . ?
C4 C3 H3C 109.5 . . ?
H3A C3 H3C 109.5 . . ?
H3B C3 H3C 109.5 . . ?
O3 C4 C5 122.28(13) . . ?
O3 C4 C3 114.30(13) . . ?
C5 C4 C3 123.32(14) . . ?
C4 C5 C6 122.35(14) . . ?
C4 C5 H5 118.8 . . ?
C6 C5 H5 118.8 . . ?
N3 C6 C5 121.33(13) . . ?
N3 C6 C7 122.70(13) . . ?
C5 C6 C7 115.93(13) . . ?
C6 C7 H7A 109.5 . . ?
C6 C7 H7B 109.5 . . ?
H7A C7 H7B 109.5 . . ?
C6 C7 H7C 109.5 . . ?
H7A C7 H7C 109.5 . . ?
H7B C7 H7C 109.5 . . ?
N3 C8 C9 115.30(12) . . ?
N3 C8 H8A 108.4 . . ?
C9 C8 H8A 108.4 . . ?
N3 C8 H8B 108.4 . . ?
C9 C8 H8B 108.4 . . ?
H8A C8 H8B 107.5 . . ?
C10 C9 C14 118.66(14) . . ?
C10 C9 C8 122.39(13) . . ?
C14 C9 C8 118.94(14) . . ?
C9 C10 C11 120.33(15) . . ?
C9 C10 H10 119.8 . . ?
C11 C10 H10 119.8 . . ?
C12 C11 C10 120.33(16) . . ?
C12 C11 H11 119.8 . . ?
C10 C11 H11 119.8 . . ?
C13 C12 C11 119.62(15) . . ?
C13 C12 H12 120.2 . . ?
C11 C12 H12 120.2 . . ?
C12 C13 C14 120.36(15) . . ?
C12 C13 H13 119.8 . . ?
C14 C13 H13 119.8 . . ?
C13 C14 C9 120.68(16) . . ?
C13 C14 H14 119.7 . . ?
C9 C14 H14 119.7 . . ?
C16 C15 H15A 109.5 . . ?
C16 C15 H15B 109.5 . . ?
H15A C15 H15B 109.5 . . ?
C16 C15 H15C 109.5 . . ?
H15A C15 H15C 109.5 . . ?
H15B C15 H15C 109.5 . . ?
O4 C16 C17 122.18(13) . . ?
O4 C16 C15 113.64(13) . . ?
C17 C16 C15 124.10(14) . . ?
C16 C17 C18 122.86(14) . . ?
C16 C17 H17 118.6 . . ?
C18 C17 H17 118.6 . . ?
N4 C18 C17 121.68(13) . . ?
N4 C18 C19 121.67(13) . . ?
C17 C18 C19 116.61(14) . . ?
C18 C19 H19A 109.5 . . ?
C18 C19 H19B 109.5 . . ?
H19A C19 H19B 109.5 . . ?
C18 C19 H19C 109.5 . . ?
H19A C19 H19C 109.5 . . ?
H19B C19 H19C 109.5 . . ?
N4 C20 C21 115.07(12) . . ?
N4 C20 H20A 108.5 . . ?
C21 C20 H20A 108.5 . . ?
N4 C20 H20B 108.5 . . ?
C21 C20 H20B 108.5 . . ?
H20A C20 H20B 107.5 . . ?
C26 C21 C22 118.51(14) . . ?
C26 C21 C20 122.44(13) . . ?
C22 C21 C20 119.03(13) . . ?
C23 C22 C21 120.67(15) . . ?
C23 C22 H22 119.7 . . ?
C21 C22 H22 119.7 . . ?
C24 C23 C22 120.01(15) . . ?
C24 C23 H23 120.0 . . ?
C22 C23 H23 120.0 . . ?
C23 C24 C25 119.94(15) . . ?
C23 C24 H24 120.0 . . ?
C25 C24 H24 120.0 . . ?
C24 C25 C26 120.02(16) . . ?
C24 C25 H25 120.0 . . ?
C26 C25 H25 120.0 . . ?
C21 C26 C25 120.86(15) . . ?
C21 C26 H26 119.6 . . ?
C25 C26 H26 119.6 . . ?

loop_
_geom_bond_atom_site_label_1
_geom_bond_atom_site_label_2
_geom_bond_distance
_geom_bond_site_symmetry_2
_geom_bond_publ_flag
Si O3 1.7385(10) . y
Si O4 1.7406(10) . y
Si N1 1.8299(13) . y
Si N2 1.8356(13) . y
Si N3 1.9131(13) . y
Si N4 1.9171(13) . y
O3 C4 1.3190(18) . ?
O4 C16 1.3164(18) . ?
N3 C6 1.3103(19) . ?
N3 C8 1.4803(18) . ?
N4 C18 1.3134(19) . ?
N4 C20 1.4819(18) . ?
O1 C1 1.1866(19) . ?
N1 C1 1.1664(19) . ?
N2 C2 1.1593(19) . ?
O2 C2 1.1895(19) . ?
C3 C4 1.486(2) . ?
C3 H3A 0.9800 . ?
C3 H3B 0.9800 . ?
C3 H3C 0.9800 . ?
C4 C5 1.351(2) . ?
C5 C6 1.424(2) . ?
C5 H5 0.9500 . ?
C6 C7 1.497(2) . ?
C7 H7A 0.9800 . ?
C7 H7B 0.9800 . ?
C7 H7C 0.9800 . ?
C8 C9 1.508(2) . ?
C8 H8A 0.9900 . ?
C8 H8B 0.9900 . ?
C9 C10 1.385(2) . ?
C9 C14 1.389(2) . ?
C10 C11 1.386(2) . ?
C10 H10 0.9500 . ?
C11 C12 1.376(2) . ?
C11 H11 0.9500 . ?
C12 C13 1.375(3) . ?
C12 H12 0.9500 . ?
C13 C14 1.377(2) . ?
C13 H13 0.9500 . ?
C14 H14 0.9500 . ?
C15 C16 1.488(2) . ?
C15 H15A 0.9800 . ?
C15 H15B 0.9800 . ?
C15 H15C 0.9800 . ?
C16 C17 1.353(2) . ?
C17 C18 1.421(2) . ?
C17 H17 0.9500 . ?
C18 C19 1.498(2) . ?
C19 H19A 0.9800 . ?
C19 H19B 0.9800 . ?
C19 H19C 0.9800 . ?
C20 C21 1.5130(19) . ?
C20 H20A 0.9900 . ?
C20 H20B 0.9900 . ?
C21 C26 1.385(2) . ?
C21 C22 1.388(2) . ?
C22 C23 1.388(2) . ?
C22 H22 0.9500 . ?
C23 C24 1.376(3) . ?
C23 H23 0.9500 . ?
C24 C25 1.378(2) . ?
C24 H24 0.9500 . ?
C25 C26 1.385(2) . ?
C25 H25 0.9500 . ?
C26 H26 0.9500 . ?
